data_7220230
loop_
_publ_author_name
'Pramanik, Animesh'
'Debnath, Kamalesh'
'Singha, Krishnadipti'

_publ_section_title
;
 Magnetically separable Fe3O4-SO3H nanoparticles as an efficient solid
 acid support for the facile synthesis of two types of spiroindole fused
 dihydropyridine derivatives under solvent free conditions
;
_journal_name_full 'RSC Adv.'
_journal_paper_doi 10.1039/C5RA00737B
_journal_year 2015
_chemical_formula_sum 'C29 H28 N2 O3'
_chemical_formula_weight 452.20
_chemical_name_systematic
;
 ?
;
_space_group_IT_number 2
_symmetry_cell_setting triclinic
_symmetry_space_group_name_Hall '-P 1'
_symmetry_space_group_name_H-M 'P -1'
_atom_sites_solution_hydrogens geom
_atom_sites_solution_primary direct
_atom_sites_solution_secondary difmap
_audit_block_doi 10.5517/cc13zvc9
_audit_creation_method SHELXL-97
_audit_update_record
;
2015-01-08 deposited with the CCDC.
2015-03-26 downloaded from the CCDC.
;
_cell_angle_alpha 81.845(9)
_cell_angle_beta 82.064(8)
_cell_angle_gamma 81.901(8)
_cell_formula_units_Z 6
_cell_length_a 15.762(10)
_cell_length_b 15.776(10)
_cell_length_c 15.783(10)
_cell_measurement_temperature 296(2)
_cell_volume 3818(4)
_computing_structure_refinement 'SHELXL-97 (Sheldrick, 1997)'
_diffrn_ambient_temperature 296(2)
_diffrn_measured_fraction_theta_full 0.890
_diffrn_measured_fraction_theta_max 0.890
_diffrn_radiation_monochromator graphite
_diffrn_radiation_source 'fine-focus sealed tube'
_diffrn_radiation_type MoK\a
_diffrn_radiation_wavelength 0.71073
_diffrn_reflns_av_R_equivalents 0.0861
_diffrn_reflns_av_sigmaI/netI 0.2377
_diffrn_reflns_limit_h_max 18
_diffrn_reflns_limit_h_min -18
_diffrn_reflns_limit_k_max 15
_diffrn_reflns_limit_k_min -18
_diffrn_reflns_limit_l_max 17
_diffrn_reflns_limit_l_min -18
_diffrn_reflns_number 17313
_diffrn_reflns_theta_full 24.84
_diffrn_reflns_theta_max 24.84
_diffrn_reflns_theta_min 1.31
_exptl_absorpt_coefficient_mu 0.077
_exptl_absorpt_correction_T_max 0.9989
_exptl_absorpt_correction_T_min 0.9978
_exptl_crystal_colour colorless
_exptl_crystal_density_diffrn 1.180
_exptl_crystal_density_method 'not measured'
_exptl_crystal_description prismatic
_exptl_crystal_F_000 1438
_exptl_crystal_size_max 0.04
_exptl_crystal_size_mid 0.03
_exptl_crystal_size_min 0.02
_refine_diff_density_max 1.739
_refine_diff_density_min -0.392
_refine_diff_density_rms 0.140
_refine_ls_extinction_method none
_refine_ls_goodness_of_fit_ref 1.080
_refine_ls_hydrogen_treatment mixed
_refine_ls_matrix_type full
_refine_ls_number_parameters 935
_refine_ls_number_reflns 11796
_refine_ls_number_restraints 1
_refine_ls_restrained_S_all 1.080
_refine_ls_R_factor_all 0.3149
_refine_ls_R_factor_gt 0.1516
_refine_ls_shift/su_max 0.002
_refine_ls_shift/su_mean 0.000
_refine_ls_structure_factor_coef Fsqd
_refine_ls_weighting_details 'calc w=1/[\s^2^(Fo^2^)+(0.2000P)^2^+0.0000P] where P=(Fo^2^+2Fc^2^)/3'
_refine_ls_weighting_scheme calc
_refine_ls_wR_factor_gt 0.3795
_refine_ls_wR_factor_ref 0.4589
_reflns_number_gt 3579
_reflns_number_total 11796
_reflns_threshold_expression >2sigma(I)
_cod_data_source_file c5ra00737b2.cif
_cod_data_source_block 329
_cod_original_sg_symbol_H-M P-1
_cod_database_code 7220230

loop_
_symmetry_equiv_pos_as_xyz
'x, y, z'
'-x, -y, -z'

loop_
_atom_site_label
_atom_site_type_symbol
_atom_site_fract_x
_atom_site_fract_y
_atom_site_fract_z
_atom_site_U_iso_or_equiv
_atom_site_adp_type
_atom_site_occupancy
_atom_site_symmetry_multiplicity
_atom_site_calc_flag
_atom_site_refinement_flags
O7 O 0.5093(5) 0.3084(5) 0.5794(5) 0.073(2) Uani 1 1 d .
C79 C 0.4643(7) 0.2580(8) 0.5688(8) 0.067(3) Uani 1 1 d .
C90 C 0.2395(13) 0.1663(15) 0.3407(14) 0.148(8) Uani 1 1 d .
H90A H 0.1902 0.1392 0.3325 0.178 Uiso 1 1 calc R
H90B H 0.2469 0.2125 0.2937 0.178 Uiso 1 1 calc R
C91 C 0.3102(14) 0.1077(14) 0.3360(13) 0.153(8) Uani 1 1 d .
H91A H 0.3066 0.0643 0.3860 0.183 Uiso 1 1 calc R
H91B H 0.3612 0.1357 0.3360 0.183 Uiso 1 1 calc R
C92 C 0.3187(16) 0.0603(18) 0.2456(16) 0.245(13) Uani 1 1 d .
H92A H 0.2754 0.0220 0.2515 0.367 Uiso 1 1 calc R
H92B H 0.3749 0.0282 0.2366 0.367 Uiso 1 1 calc R
H92C H 0.3105 0.1037 0.1973 0.367 Uiso 1 1 calc R
C95 C 0.2532(15) 0.1841(15) 0.9406(18) 0.240(13) Uani 1 1 d .
H95A H 0.3031 0.1769 0.8987 0.361 Uiso 1 1 calc R
H95B H 0.2558 0.1367 0.9860 0.361 Uiso 1 1 calc R
H95C H 0.2520 0.2371 0.9644 0.361 Uiso 1 1 calc R
C100 C 0.0944(8) 0.1910(8) 0.6735(8) 0.060(3) Uani 1 1 d .
C102 C 0.2947(9) 0.5769(9) 0.2797(9) 0.096(5) Uani 1 1 d .
H10A H 0.2501 0.5834 0.3281 0.115 Uiso 1 1 calc R
H10B H 0.3375 0.5296 0.2974 0.115 Uiso 1 1 calc R
C103 C 0.3360(14) 0.6571(11) 0.2584(12) 0.125(6) Uani 1 1 d .
H10C H 0.2900 0.7049 0.2558 0.150 Uiso 1 1 calc R
H10D H 0.3659 0.6621 0.3070 0.150 Uiso 1 1 calc R
C104 C 0.3924(14) 0.6700(16) 0.1863(13) 0.164(9) Uani 1 1 d .
H10E H 0.3618 0.6747 0.1363 0.197 Uiso 1 1 calc R
H10F H 0.4361 0.6202 0.1841 0.197 Uiso 1 1 calc R
C105 C 0.4393(18) 0.7555(16) 0.1816(16) 0.247(14) Uani 1 1 d .
H10G H 0.3965 0.8051 0.1834 0.371 Uiso 1 1 calc R
H10H H 0.4776 0.7618 0.1288 0.371 Uiso 1 1 calc R
H10I H 0.4717 0.7503 0.2297 0.371 Uiso 1 1 calc R
O10 O 0.5059(6) 0.2552(6) 0.3181(5) 0.085(3) Uani 1 1 d .
C106 C 0.5083(7) 0.3289(9) 0.3275(8) 0.064(3) Uani 1 1 d .
C111 C 0.4219(10) 0.0275(10) 0.6681(11) 0.126(6) Uani 1 1 d .
H11A H 0.4475 -0.0176 0.6343 0.189 Uiso 1 1 calc R
H11B H 0.3652 0.0161 0.6938 0.189 Uiso 1 1 calc R
H11C H 0.4571 0.0299 0.7126 0.189 Uiso 1 1 calc R
C112 C 0.3357(19) 0.3072(17) 0.1403(18) 0.233(14) Uani 1 1 d .
H11D H 0.2816 0.3319 0.1680 0.349 Uiso 1 1 calc R
H11E H 0.3694 0.2751 0.1832 0.349 Uiso 1 1 calc R
H11F H 0.3253 0.2693 0.1014 0.349 Uiso 1 1 calc R
C110 C 0.362(2) 0.164(2) 0.691(2) 0.256(17) Uani 1 1 d .
H11G H 0.3090 0.1409 0.7108 0.384 Uiso 1 1 calc R
H11H H 0.3509 0.2237 0.6688 0.384 Uiso 1 1 calc R
H11I H 0.3966 0.1579 0.7376 0.384 Uiso 1 1 calc R
H500 H 0.081(6) 0.031(6) 0.436(6) 0.05(4) Uiso 1 1 d .
H501 H 0.456(5) 0.571(3) 0.426(5) 0.03(3) Uiso 1 1 d D
N5 N 0.0766(6) 0.0584(6) 0.4755(6) 0.045(2) Uani 1 1 d .
O5 O 0.1913(5) 0.4208(5) -0.0089(5) 0.074(2) Uani 1 1 d .
N4 N -0.0246(5) 0.5771(5) 0.0570(5) 0.046(2) Uani 1 1 d .
N6 N 0.4422(6) 0.5237(6) 0.4225(6) 0.052(2) Uani 1 1 d D
O2 O -0.0784(5) -0.0085(5) 0.6924(5) 0.069(2) Uani 1 1 d .
O6 O 0.1304(6) 0.6500(6) 0.2284(5) 0.074(2) Uani 1 1 d .
O3 O 0.2445(5) 0.6826(5) -0.0050(5) 0.084(3) Uani 1 1 d .
O9 O 0.2709(5) 0.3710(6) 0.3489(6) 0.080(3) Uani 1 1 d .
C38 C 0.0385(7) 0.6223(6) 0.0214(6) 0.043(3) Uani 1 1 d .
C1 C 0.1229(7) 0.0211(6) 0.5391(8) 0.048(3) Uani 1 1 d .
C69 C 0.4784(6) 0.4612(8) 0.3797(6) 0.045(3) Uani 1 1 d .
C25 C 0.0162(7) 0.1282(7) 0.4900(7) 0.045(3) Uani 1 1 d .
C47 C 0.1195(6) 0.6131(7) 0.0456(6) 0.045(3) Uani 1 1 d .
C30 C -0.0006(6) 0.1594(7) 0.5689(7) 0.048(3) Uani 1 1 d .
O1 O 0.1827(5) -0.0043(5) 0.7446(5) 0.083(3) Uani 1 1 d .
C68 C 0.4542(7) 0.3813(8) 0.3880(7) 0.055(3) Uani 1 1 d .
C72 C 0.3402(6) 0.4314(7) 0.4997(6) 0.048(3) Uani 1 1 d .
N1 N 0.2557(6) 0.5548(6) 0.2061(6) 0.070(3) Uani 1 1 d .
C48 C 0.2275(7) 0.4898(7) 0.0973(7) 0.055(3) Uani 1 1 d .
C9 C 0.1124(6) 0.0465(6) 0.6183(7) 0.049(3) Uani 1 1 d .
C45 C 0.0691(6) 0.4999(7) 0.1600(7) 0.054(3) Uani 1 1 d .
C78 C 0.4029(7) 0.2732(8) 0.5096(7) 0.062(3) Uani 1 1 d .
C73 C 0.3827(6) 0.3530(7) 0.4527(7) 0.053(3) Uani 1 1 d .
N3 N 0.0564(6) 0.2067(6) 0.7549(6) 0.068(3) Uani 1 1 d .
C40 C -0.0100(6) 0.5167(7) 0.1282(7) 0.050(3) Uani 1 1 d .
C46 C 0.1468(6) 0.5474(6) 0.1184(6) 0.046(3) Uani 1 1 d .
C71 C 0.3714(7) 0.5111(7) 0.4837(7) 0.047(3) Uani 1 1 d .
N2 N 0.2942(6) 0.2470(7) 0.4425(6) 0.071(3) Uani 1 1 d .
C11 C -0.0105(7) 0.0975(7) 0.7275(7) 0.055(3) Uani 1 1 d .
C44 C 0.0785(8) 0.4369(8) 0.2318(7) 0.062(3) Uani 1 1 d .
H44 H 0.1308 0.4256 0.2546 0.075 Uiso 1 1 calc R
C10 C 0.0488(7) 0.1186(7) 0.6464(7) 0.050(3) Uani 1 1 d .
C3 C 0.2256(7) -0.0963(7) 0.4643(8) 0.060(3) Uani 1 1 d .
H3 H 0.2059 -0.0823 0.4106 0.072 Uiso 1 1 calc R
C7 C 0.2212(7) -0.0710(7) 0.6134(8) 0.058(3) Uani 1 1 d .
C37 C 0.0331(8) 0.6919(7) -0.0490(7) 0.056(3) Uani 1 1 d .
C41 C -0.0762(7) 0.4721(7) 0.1681(8) 0.056(3) Uani 1 1 d .
H41 H -0.1298 0.4840 0.1478 0.067 Uiso 1 1 calc R
C77 C 0.3316(8) 0.5759(8) 0.5276(7) 0.058(3) Uani 1 1 d .
H77 H 0.3518 0.6294 0.5157 0.069 Uiso 1 1 calc R
C64 C 0.5960(7) 0.5378(8) 0.2754(7) 0.067(3) Uani 1 1 d .
H64 H 0.5835 0.5912 0.2958 0.080 Uiso 1 1 calc R
C36 C -0.0372(8) 0.7234(8) -0.0963(7) 0.067(3) Uani 1 1 d .
H36 H -0.0901 0.7018 -0.0841 0.080 Uiso 1 1 calc R
C74 C 0.2695(7) 0.4192(8) 0.5635(7) 0.061(3) Uani 1 1 d .
H74 H 0.2486 0.3660 0.5757 0.074 Uiso 1 1 calc R
C29 C -0.0629(7) 0.2297(7) 0.5812(8) 0.059(3) Uani 1 1 d .
H29 H -0.0744 0.2502 0.6346 0.071 Uiso 1 1 calc R
C65 C 0.5498(6) 0.4688(9) 0.3079(7) 0.056(3) Uani 1 1 d .
C31 C 0.1700(8) 0.6711(7) -0.0077(7) 0.056(3) Uani 1 1 d .
O8 O 0.1505(5) 0.2289(5) 0.6300(6) 0.076(2) Uani 1 1 d .
C8 C 0.1723(7) -0.0072(7) 0.6713(8) 0.055(3) Uani 1 1 d .
C2 C 0.1923(7) -0.0513(7) 0.5324(8) 0.056(3) Uani 1 1 d .
C32 C 0.1120(8) 0.7218(8) -0.0714(7) 0.058(3) Uani 1 1 d .
C56 C 0.1727(8) 0.5924(8) 0.1901(8) 0.065(3) Uani 1 1 d .
C26 C -0.0289(8) 0.1676(8) 0.4242(8) 0.065(3) Uani 1 1 d .
H26 H -0.0189 0.1465 0.3711 0.078 Uiso 1 1 calc R
C28 C -0.1080(8) 0.2691(7) 0.5140(9) 0.067(3) Uani 1 1 d .
H28 H -0.1503 0.3157 0.5218 0.080 Uiso 1 1 calc R
C83 C 0.3492(8) 0.2172(7) 0.5019(8) 0.066(3) Uani 1 1 d .
C66 C 0.5720(7) 0.3889(9) 0.2783(8) 0.062(3) Uani 1 1 d .
C27 C -0.0892(7) 0.2385(8) 0.4362(8) 0.064(3) Uani 1 1 d .
H27 H -0.1178 0.2661 0.3902 0.077 Uiso 1 1 calc R
C43 C 0.0130(9) 0.3929(8) 0.2679(7) 0.070(3) Uani 1 1 d .
H43 H 0.0209 0.3502 0.3141 0.084 Uiso 1 1 calc R
C52 C 0.3706(8) 0.4415(8) 0.1508(9) 0.083(4) Uani 1 1 d .
H52A H 0.4153 0.4791 0.1449 0.100 Uiso 1 1 calc R
H52B H 0.3721 0.4060 0.2062 0.100 Uiso 1 1 calc R
C42 C -0.0646(7) 0.4105(8) 0.2371(8) 0.060(3) Uani 1 1 d .
H42 H -0.1101 0.3806 0.2631 0.072 Uiso 1 1 calc R
C76 C 0.2614(8) 0.5653(9) 0.5900(8) 0.068(4) Uani 1 1 d .
H76 H 0.2351 0.6111 0.6193 0.081 Uiso 1 1 calc R
C75 C 0.2316(7) 0.4869(9) 0.6078(8) 0.067(3) Uani 1 1 d .
H75 H 0.1852 0.4790 0.6502 0.080 Uiso 1 1 calc R
C34 C 0.0608(12) 0.8205(8) -0.1835(8) 0.090(5) Uani 1 1 d .
H34 H 0.0693 0.8638 -0.2292 0.109 Uiso 1 1 calc R
C5 C 0.3205(9) -0.1836(9) 0.5631(12) 0.094(5) Uani 1 1 d .
H5 H 0.3636 -0.2294 0.5726 0.113 Uiso 1 1 calc R
C53 C 0.2853(7) 0.4957(8) 0.1505(8) 0.063(3) Uani 1 1 d .
C33 C 0.1269(9) 0.7868(8) -0.1368(8) 0.072(4) Uani 1 1 d .
H33 H 0.1803 0.8073 -0.1489 0.086 Uiso 1 1 calc R
C16 C -0.0043(8) 0.1495(8) 0.7864(7) 0.060(3) Uani 1 1 d .
C85 C 0.3086(8) 0.3286(9) 0.4061(9) 0.064(3) Uani 1 1 d .
C62 C 0.6839(8) 0.4364(12) 0.1803(9) 0.091(5) Uani 1 1 d .
H62 H 0.7299 0.4261 0.1378 0.109 Uiso 1 1 calc R
C12 C -0.0685(8) 0.0379(8) 0.7440(8) 0.074(4) Uani 1 1 d .
C21 C 0.0774(8) 0.2789(8) 0.7951(9) 0.081(4) Uani 1 1 d .
H21A H 0.0816 0.3285 0.7514 0.097 Uiso 1 1 calc R
H21B H 0.0303 0.2942 0.8387 0.097 Uiso 1 1 calc R
C49 C 0.2427(8) 0.4318(8) 0.0358(8) 0.070(4) Uani 1 1 d .
C6 C 0.2871(8) -0.1367(8) 0.6282(9) 0.076(4) Uani 1 1 d .
H6 H 0.3079 -0.1486 0.6815 0.091 Uiso 1 1 calc R
C61 C 0.6374(8) 0.3718(9) 0.2139(8) 0.074(4) Uani 1 1 d .
H61 H 0.6491 0.3180 0.1944 0.089 Uiso 1 1 calc R
C35 C -0.0206(10) 0.7897(9) -0.1629(8) 0.081(4) Uani 1 1 d .
H35 H -0.0650 0.8147 -0.1949 0.097 Uiso 1 1 calc R
C63 C 0.6651(8) 0.5198(12) 0.2074(8) 0.092(5) Uani 1 1 d .
H63 H 0.6976 0.5633 0.1811 0.110 Uiso 1 1 calc R
C4 C 0.2908(8) -0.1641(8) 0.4802(11) 0.086(4) Uani 1 1 d .
H4 H 0.3152 -0.1968 0.4364 0.103 Uiso 1 1 calc R
C82 C 0.3492(9) 0.1295(8) 0.5559(9) 0.090(4) Uani 1 1 d .
H82A H 0.2935 0.1271 0.5903 0.108 Uiso 1 1 calc R
H82B H 0.3565 0.0854 0.5176 0.108 Uiso 1 1 calc R
C20 C 0.1574(11) 0.2609(13) 0.8347(14) 0.132(6) Uani 1 1 d .
H20A H 0.2053 0.2562 0.7893 0.158 Uiso 1 1 calc R
H20B H 0.1629 0.3100 0.8634 0.158 Uiso 1 1 calc R
C89 C 0.2203(9) 0.2042(10) 0.4226(10) 0.097(5) Uani 1 1 d .
H89A H 0.2072 0.1592 0.4692 0.117 Uiso 1 1 calc R
H89B H 0.1695 0.2466 0.4198 0.117 Uiso 1 1 calc R
C15 C -0.0577(9) 0.1515(9) 0.8715(8) 0.088(4) Uani 1 1 d .
H15A H -0.0199 0.1411 0.9165 0.105 Uiso 1 1 calc R
H15B H -0.0895 0.2085 0.8741 0.105 Uiso 1 1 calc R
C50 C 0.3354(8) 0.3841(11) 0.0250(11) 0.126(6) Uani 1 1 d .
H50A H 0.3307 0.3238 0.0226 0.151 Uiso 1 1 calc R
H50B H 0.3631 0.4065 -0.0308 0.151 Uiso 1 1 calc R
C80 C 0.4746(11) 0.1663(10) 0.6143(12) 0.131(6) Uani 1 1 d .
H80A H 0.5305 0.1390 0.5914 0.158 Uiso 1 1 calc R
H80B H 0.4780 0.1705 0.6745 0.158 Uiso 1 1 calc R
C13 C -0.1130(12) 0.0245(11) 0.8338(9) 0.126(6) Uani 1 1 d .
H13A H -0.1714 0.0141 0.8298 0.151 Uiso 1 1 calc R
H13B H -0.0844 -0.0283 0.8622 0.151 Uiso 1 1 calc R
C22 C -0.1689(11) 0.0789(10) 0.9727(9) 0.127(6) Uani 1 1 d .
H22A H -0.2175 0.0491 0.9704 0.190 Uiso 1 1 calc R
H22B H -0.1890 0.1351 0.9894 0.190 Uiso 1 1 calc R
H22C H -0.1335 0.0468 1.0141 0.190 Uiso 1 1 calc R
C51 C 0.3900(10) 0.3870(16) 0.0847(14) 0.151(10) Uani 1 1 d .
C55 C 0.4730(8) 0.3289(11) 0.0763(10) 0.128(6) Uani 1 1 d .
H55A H 0.4830 0.2981 0.1317 0.192 Uiso 1 1 calc R
H55B H 0.5194 0.3626 0.0548 0.192 Uiso 1 1 calc R
H55C H 0.4701 0.2885 0.0370 0.192 Uiso 1 1 calc R
C81 C 0.4160(15) 0.1099(11) 0.6128(19) 0.169(12) Uani 1 1 d .
C23 C -0.1987(17) 0.1414(17) 0.8348(17) 0.219(11) Uani 1 1 d .
H23A H -0.1747 0.1698 0.7807 0.328 Uiso 1 1 calc R
H23B H -0.2312 0.1836 0.8687 0.328 Uiso 1 1 calc R
H23C H -0.2359 0.1017 0.8245 0.328 Uiso 1 1 calc R
C14 C -0.1185(15) 0.0875(13) 0.8881(10) 0.128(7) Uani 1 1 d .
C19 C 0.1651(13) 0.1870(14) 0.8940(15) 0.166(8) Uani 1 1 d .
H19A H 0.1686 0.1362 0.8649 0.199 Uiso 1 1 calc R
H19B H 0.1149 0.1876 0.9371 0.199 Uiso 1 1 calc R

loop_
_atom_site_aniso_label
_atom_site_aniso_U_11
_atom_site_aniso_U_22
_atom_site_aniso_U_33
_atom_site_aniso_U_23
_atom_site_aniso_U_13
_atom_site_aniso_U_12
O7 0.075(5) 0.060(5) 0.092(6) 0.000(5) -0.028(5) -0.033(5)
C79 0.057(7) 0.058(9) 0.089(10) 0.010(8) -0.023(7) -0.024(7)
C90 0.106(15) 0.19(2) 0.150(19) 0.024(16) -0.042(14) -0.039(15)
C91 0.142(18) 0.18(2) 0.162(19) -0.047(16) -0.047(16) -0.053(16)
C92 0.20(2) 0.34(3) 0.22(3) -0.15(3) -0.03(2) -0.02(2)
C95 0.22(3) 0.20(2) 0.34(3) -0.01(2) -0.17(3) -0.04(2)
C100 0.057(8) 0.067(9) 0.056(9) -0.014(7) -0.021(7) 0.008(7)
C102 0.111(11) 0.094(11) 0.103(11) -0.010(9) -0.071(9) -0.030(9)
C103 0.175(19) 0.102(14) 0.110(15) 0.004(12) -0.069(14) -0.018(13)
C104 0.165(19) 0.23(3) 0.116(17) -0.014(17) -0.023(15) -0.084(18)
C105 0.32(3) 0.24(3) 0.22(3) -0.04(2) -0.04(2) -0.19(3)
O10 0.104(7) 0.068(6) 0.087(7) -0.024(5) 0.001(5) -0.018(5)
C106 0.060(8) 0.069(9) 0.072(9) -0.014(8) -0.030(7) -0.013(7)
C111 0.138(14) 0.085(12) 0.169(16) 0.023(11) -0.063(12) -0.059(10)
C112 0.24(3) 0.21(3) 0.28(3) -0.12(3) -0.12(3) 0.05(2)
C110 0.29(4) 0.21(3) 0.28(4) 0.09(3) -0.17(3) -0.08(3)
N5 0.055(6) 0.045(6) 0.041(6) -0.015(5) -0.008(5) -0.011(5)
O5 0.055(5) 0.103(7) 0.075(6) -0.022(5) -0.031(4) -0.010(4)
N4 0.057(6) 0.036(5) 0.046(6) 0.012(5) -0.019(5) -0.018(5)
N6 0.046(6) 0.043(7) 0.074(7) -0.014(6) -0.019(5) -0.013(5)
O2 0.085(6) 0.070(6) 0.057(5) -0.014(4) -0.014(4) -0.022(4)
O6 0.093(6) 0.075(6) 0.065(6) -0.014(5) -0.026(5) -0.025(5)
O3 0.059(5) 0.107(7) 0.091(6) 0.005(5) -0.013(5) -0.041(5)
O9 0.073(6) 0.101(7) 0.075(6) -0.008(5) -0.037(5) -0.023(5)
C38 0.064(7) 0.035(7) 0.036(6) -0.006(6) -0.026(6) -0.006(6)
C1 0.051(7) 0.035(7) 0.062(8) -0.017(6) -0.006(6) -0.010(6)
C69 0.041(6) 0.057(8) 0.043(7) -0.003(6) -0.011(5) -0.020(6)
C25 0.054(7) 0.044(7) 0.043(7) 0.003(6) -0.021(6) -0.024(6)
C47 0.047(6) 0.056(7) 0.034(6) -0.004(6) -0.001(5) -0.018(6)
C30 0.046(6) 0.058(8) 0.044(7) 0.006(6) -0.013(5) -0.020(6)
O1 0.090(6) 0.109(7) 0.051(5) 0.001(5) -0.029(5) -0.007(5)
C68 0.047(7) 0.060(8) 0.059(8) -0.003(7) -0.016(6) -0.007(6)
C72 0.044(6) 0.056(8) 0.049(7) -0.004(6) -0.021(5) -0.010(6)
N1 0.063(6) 0.071(7) 0.084(8) 0.008(6) -0.046(6) -0.015(6)
C48 0.061(7) 0.063(8) 0.047(7) -0.005(6) -0.017(6) -0.014(6)
C9 0.049(6) 0.032(6) 0.066(8) 0.002(6) -0.013(6) -0.008(5)
C45 0.046(7) 0.060(8) 0.060(8) -0.007(7) -0.015(6) -0.018(6)
C78 0.056(7) 0.070(9) 0.064(8) -0.002(7) -0.014(6) -0.019(7)
C73 0.045(6) 0.057(8) 0.062(8) -0.007(7) -0.016(6) -0.016(6)
N3 0.072(7) 0.072(7) 0.064(7) -0.019(6) -0.015(6) -0.007(6)
C40 0.038(6) 0.061(8) 0.057(8) -0.012(7) -0.005(6) -0.023(6)
C46 0.043(6) 0.045(7) 0.055(7) 0.002(6) -0.016(5) -0.018(5)
C71 0.042(6) 0.050(8) 0.053(7) -0.007(6) -0.019(6) -0.006(6)
N2 0.063(6) 0.086(8) 0.073(7) -0.006(6) -0.026(6) -0.026(6)
C11 0.053(7) 0.056(8) 0.063(8) -0.009(7) -0.018(6) -0.016(6)
C44 0.073(8) 0.072(9) 0.047(8) 0.009(7) -0.027(6) -0.022(7)
C10 0.056(7) 0.050(7) 0.047(7) -0.003(6) -0.019(6) -0.010(6)
C3 0.055(7) 0.052(8) 0.081(9) -0.009(7) -0.009(6) -0.026(6)
C7 0.060(8) 0.046(8) 0.072(9) 0.001(7) -0.027(7) -0.017(6)
C37 0.073(8) 0.054(8) 0.047(7) -0.015(7) -0.030(6) 0.001(7)
C41 0.050(7) 0.057(8) 0.067(8) -0.014(7) -0.021(6) -0.005(6)
C77 0.065(8) 0.064(9) 0.050(8) 0.000(7) -0.030(7) -0.011(7)
C64 0.054(7) 0.090(10) 0.062(8) 0.004(7) -0.025(7) -0.024(7)
C36 0.088(9) 0.064(9) 0.051(8) -0.004(7) -0.015(7) -0.017(7)
C74 0.044(7) 0.072(9) 0.070(8) 0.002(7) -0.010(6) -0.023(6)
C29 0.063(8) 0.051(8) 0.071(9) -0.019(7) -0.020(7) -0.009(6)
C65 0.038(6) 0.080(10) 0.054(8) 0.012(7) -0.020(6) -0.026(7)
C31 0.058(8) 0.053(8) 0.060(8) -0.011(6) -0.004(6) -0.018(6)
O8 0.060(5) 0.084(6) 0.089(7) -0.006(5) -0.017(5) -0.026(5)
C8 0.051(7) 0.058(8) 0.059(8) -0.005(7) -0.014(6) -0.014(6)
C2 0.049(7) 0.047(8) 0.076(9) -0.014(7) -0.001(6) -0.019(6)
C32 0.077(9) 0.053(8) 0.047(8) -0.009(7) -0.021(7) -0.008(7)
C56 0.076(9) 0.062(9) 0.066(9) 0.012(7) -0.031(7) -0.030(7)
C26 0.065(8) 0.072(9) 0.066(9) -0.004(7) -0.016(7) -0.035(7)
C28 0.080(9) 0.043(8) 0.080(10) -0.003(7) -0.031(8) -0.001(6)
C83 0.080(9) 0.046(8) 0.077(9) 0.021(7) -0.030(7) -0.030(7)
C66 0.048(7) 0.079(10) 0.062(9) 0.001(7) -0.020(7) -0.019(7)
C27 0.063(8) 0.066(9) 0.065(9) 0.022(7) -0.036(7) -0.017(7)
C43 0.089(10) 0.076(9) 0.049(8) 0.007(7) -0.015(7) -0.035(8)
C52 0.069(9) 0.093(10) 0.095(11) 0.006(9) -0.035(8) -0.027(8)
C42 0.057(8) 0.064(9) 0.062(8) -0.010(7) 0.009(6) -0.031(6)
C76 0.073(9) 0.079(10) 0.051(8) -0.018(7) -0.034(7) 0.028(8)
C75 0.056(8) 0.079(10) 0.067(9) -0.014(8) -0.004(6) -0.012(8)
C34 0.155(15) 0.067(10) 0.061(9) 0.001(7) -0.046(10) -0.029(10)
C5 0.074(10) 0.073(10) 0.149(15) -0.030(11) -0.041(11) -0.012(8)
C53 0.050(7) 0.074(9) 0.074(9) -0.024(7) -0.023(6) -0.005(6)
C33 0.102(10) 0.072(9) 0.050(8) 0.005(8) -0.025(8) -0.037(8)
C16 0.078(8) 0.063(8) 0.045(8) -0.011(7) -0.016(6) -0.022(7)
C85 0.062(8) 0.059(9) 0.073(10) -0.010(8) 0.016(7) -0.038(7)
C62 0.063(9) 0.153(15) 0.069(10) -0.035(11) 0.003(7) -0.044(10)
C12 0.098(10) 0.075(10) 0.063(9) -0.024(8) -0.031(8) -0.015(8)
C21 0.069(9) 0.086(10) 0.104(11) -0.049(8) -0.023(8) -0.019(7)
C49 0.063(8) 0.093(10) 0.059(8) -0.009(8) -0.017(7) -0.018(7)
C6 0.072(9) 0.055(9) 0.105(11) -0.011(8) -0.034(8) 0.001(7)
C61 0.047(7) 0.105(11) 0.077(10) -0.022(8) -0.007(7) -0.020(8)
C35 0.121(13) 0.069(10) 0.057(9) -0.003(8) -0.047(8) 0.004(9)
C63 0.061(9) 0.165(16) 0.055(9) 0.031(10) -0.019(7) -0.064(10)
C4 0.049(8) 0.069(10) 0.143(15) -0.046(9) 0.011(8) -0.014(7)
C82 0.092(10) 0.072(10) 0.111(12) -0.015(9) -0.010(9) -0.024(8)
C20 0.108(14) 0.112(15) 0.179(19) -0.027(14) -0.018(13) -0.019(12)
C89 0.091(10) 0.134(13) 0.092(11) -0.032(10) -0.027(9) -0.069(9)
C15 0.113(11) 0.101(11) 0.053(9) -0.019(8) -0.008(8) -0.020(9)
C50 0.066(9) 0.184(16) 0.139(14) -0.070(13) -0.063(10) 0.041(10)
C80 0.132(15) 0.101(13) 0.175(17) 0.038(12) -0.084(13) -0.053(11)
C13 0.179(17) 0.138(15) 0.073(11) -0.044(11) 0.034(11) -0.077(13)
C22 0.186(17) 0.129(14) 0.076(11) -0.035(10) 0.001(11) -0.050(12)
C51 0.076(11) 0.24(2) 0.177(19) -0.154(19) -0.086(12) 0.059(13)
C55 0.064(10) 0.190(17) 0.140(14) -0.044(12) -0.048(9) 0.010(11)
C81 0.18(2) 0.063(12) 0.30(3) 0.071(15) -0.20(2) -0.069(13)
C23 0.20(3) 0.24(3) 0.21(3) -0.02(2) 0.01(2) -0.06(2)
C14 0.20(2) 0.139(16) 0.062(11) -0.037(11) 0.051(12) -0.103(16)
C19 0.156(19) 0.15(2) 0.22(2) -0.046(18) -0.078(18) -0.027(16)

loop_
_atom_type_symbol
_atom_type_description
_atom_type_scat_dispersion_real
_atom_type_scat_dispersion_imag
_atom_type_scat_source
C C 0.0033 0.0016 'International Tables Vol C Tables 4.2.6.8 and 6.1.1.4'
H H 0.0000 0.0000 'International Tables Vol C Tables 4.2.6.8 and 6.1.1.4'
N N 0.0061 0.0033 'International Tables Vol C Tables 4.2.6.8 and 6.1.1.4'
O O 0.0106 0.0060 'International Tables Vol C Tables 4.2.6.8 and 6.1.1.4'

loop_
_geom_angle_atom_site_label_1
_geom_angle_atom_site_label_2
_geom_angle_atom_site_label_3
_geom_angle
O7 C79 C78 124.8(12)
O7 C79 C80 120.9(11)
C78 C79 C80 114.1(11)
C91 C90 C89 114.6(18)
C90 C91 C92 110(2)
O8 C100 N3 125.9(11)
O8 C100 C10 126.7(11)
N3 C100 C10 107.4(11)
C103 C102 N1 113.0(12)
C104 C103 C102 121.2(18)
C103 C104 C105 113(2)
O10 C106 C68 128.9(12)
O10 C106 C66 126.8(12)
C68 C106 C66 104.3(11)
C81 C110 C80 42.9(11)
C1 N5 C25 119.0(9)
C38 N4 C40 118.1(8)
C69 N6 C71 119.7(10)
N4 C38 C47 126.2(10)
N4 C38 C37 125.8(9)
C47 C38 C37 108.0(10)
N5 C1 C9 123.9(10)
N5 C1 C2 125.5(10)
C9 C1 C2 110.6(10)
N6 C69 C68 126.2(10)
N6 C69 C65 124.7(11)
C68 C69 C65 108.9(10)
C26 C25 N5 118.7(10)
C26 C25 C30 119.2(11)
N5 C25 C30 122.1(10)
C38 C47 C31 110.5(10)
C38 C47 C46 122.0(9)
C31 C47 C46 127.5(9)
C25 C30 C29 120.4(10)
C25 C30 C10 122.1(10)
C29 C30 C10 117.6(10)
C69 C68 C106 110.9(10)
C69 C68 C73 122.8(10)
C106 C68 C73 126.3(11)
C71 C72 C74 119.3(10)
C71 C72 C73 122.7(10)
C74 C72 C73 117.9(10)
C53 N1 C56 109.4(10)
C53 N1 C102 130.2(10)
C56 N1 C102 120.2(11)
C53 C48 C49 122.6(11)
C53 C48 C46 110.2(10)
C49 C48 C46 127.1(10)
C1 C9 C8 109.9(10)
C1 C9 C10 124.7(10)
C8 C9 C10 125.4(10)
C40 C45 C44 118.5(10)
C40 C45 C46 122.0(10)
C44 C45 C46 119.5(9)
C83 C78 C79 123.9(12)
C83 C78 C73 109.3(10)
C79 C78 C73 126.6(11)
C78 C73 C68 116.4(9)
C78 C73 C72 114.9(9)
C68 C73 C72 108.4(9)
C78 C73 C85 101.3(9)
C68 C73 C85 110.2(9)
C72 C73 C85 104.8(8)
C100 N3 C16 110.3(10)
C100 N3 C21 121.0(11)
C16 N3 C21 128.5(10)
C41 C40 C45 119.0(11)
C41 C40 N4 118.7(9)
C45 C40 N4 122.3(10)
C48 C46 C47 115.2(9)
C48 C46 C45 114.5(8)
C47 C46 C45 109.3(8)
C48 C46 C56 100.7(9)
C47 C46 C56 110.3(8)
C45 C46 C56 106.1(8)
C77 C71 N6 120.6(11)
C77 C71 C72 119.3(11)
N6 C71 C72 120.1(10)
C83 N2 C85 110.0(10)
C83 N2 C89 127.4(11)
C85 N2 C89 122.3(11)
C16 C11 C12 120.6(12)
C16 C11 C10 110.7(10)
C12 C11 C10 128.6(10)
C43 C44 C45 121.0(10)
C9 C10 C11 116.0(9)
C9 C10 C30 108.2(8)
C11 C10 C30 112.9(8)
C9 C10 C100 111.4(8)
C11 C10 C100 100.5(9)
C30 C10 C100 107.5(8)
C2 C3 C4 116.4(12)
C6 C7 C2 120.8(12)
C6 C7 C8 130.8(12)
C2 C7 C8 108.3(10)
C32 C37 C36 121.5(11)
C32 C37 C38 109.8(10)
C36 C37 C38 128.5(11)
C42 C41 C40 121.0(10)
C71 C77 C76 122.2(12)
C65 C64 C63 114.7(12)
C35 C36 C37 114.5(12)
C75 C74 C72 119.4(11)
C28 C29 C30 119.9(10)
C66 C65 C64 121.3(11)
C66 C65 C69 108.3(11)
C64 C65 C69 130.3(12)
O3 C31 C47 129.3(11)
O3 C31 C32 124.6(11)
C47 C31 C32 106.1(10)
O1 C8 C9 129.6(11)
O1 C8 C7 125.9(10)
C9 C8 C7 104.5(10)
C3 C2 C7 122.7(11)
C3 C2 C1 130.8(12)
C7 C2 C1 106.5(10)
C33 C32 C37 123.1(11)
C33 C32 C31 131.3(12)
C37 C32 C31 105.6(10)
O6 C56 N1 124.3(11)
O6 C56 C46 128.4(11)
N1 C56 C46 107.3(11)
C25 C26 C27 120.2(11)
C27 C28 C29 118.8(11)
C78 C83 N2 113.3(11)
C78 C83 C82 122.9(12)
N2 C83 C82 123.8(11)
C61 C66 C65 124.0(12)
C61 C66 C106 128.6(13)
C65 C66 C106 107.4(11)
C28 C27 C26 121.5(11)
C44 C43 C42 120.2(11)
C51 C52 C53 114.5(11)
C43 C42 C41 120.3(11)
C75 C76 C77 119.1(11)
C76 C75 C74 120.7(11)
C33 C34 C35 120.3(13)
C6 C5 C4 121.3(13)
C48 C53 N1 112.2(10)
C48 C53 C52 123.7(11)
N1 C53 C52 124.0(10)
C34 C33 C32 117.7(12)
C11 C16 N3 110.9(10)
C11 C16 C15 125.7(12)
N3 C16 C15 123.3(10)
O9 C85 N2 125.1(11)
O9 C85 C73 129.0(11)
N2 C85 C73 106.0(11)
C61 C62 C63 122.2(13)
O2 C12 C11 123.2(13)
O2 C12 C13 119.5(13)
C11 C12 C13 116.9(11)
C20 C21 N3 114.6(12)
O5 C49 C48 124.7(12)
O5 C49 C50 120.2(11)
C48 C49 C50 115.1(11)
C5 C6 C7 118.2(13)
C62 C61 C66 117.0(13)
C36 C35 C34 122.8(12)
C62 C63 C64 120.7(12)
C3 C4 C5 120.6(12)
C81 C82 C83 114.2(12)
C19 C20 C21 116.1(17)
C90 C89 N2 113.0(12)
C14 C15 C16 112.9(11)
C51 C50 C49 119.6(13)
C81 C80 C79 122.1(13)
C81 C80 C110 55.2(13)
C79 C80 C110 101.4(14)
C14 C13 C12 120.3(13)
C50 C51 C52 123.3(13)
C50 C51 C55 115.8(13)
C52 C51 C55 120.9(12)
C50 C51 C112 82.8(15)
C52 C51 C112 94.7(17)
C55 C51 C112 92.7(18)
C80 C81 C82 121.5(15)
C80 C81 C111 119.6(14)
C82 C81 C111 119.0(13)
C80 C81 C110 81.9(16)
C82 C81 C110 95.9(19)
C111 C81 C110 94(2)
C13 C14 C22 120.7(14)
C13 C14 C15 120.2(14)
C22 C14 C15 117.4(13)
C13 C14 C23 87.4(16)
C22 C14 C23 96.3(17)
C15 C14 C23 99.7(16)
C20 C19 C95 109.0(19)

loop_
_geom_bond_atom_site_label_1
_geom_bond_atom_site_label_2
_geom_bond_distance
O7 C79 1.181(12)
C79 C78 1.411(15)
C79 C80 1.518(17)
C90 C91 1.34(2)
C90 C89 1.48(2)
C91 C92 1.68(2)
C95 C19 1.65(2)
C100 O8 1.214(13)
C100 N3 1.381(13)
C100 C10 1.569(15)
C102 C103 1.480(19)
C102 N1 1.491(13)
C103 C104 1.35(2)
C104 C105 1.61(2)
O10 C106 1.200(13)
C106 C68 1.457(15)
C106 C66 1.533(16)
C111 C81 1.46(2)
C112 C51 1.69(3)
C110 C81 1.66(3)
C110 C80 2.00(4)
N5 C1 1.341(13)
N5 C25 1.374(13)
O5 C49 1.191(12)
N4 C38 1.321(12)
N4 C40 1.388(12)
N6 C69 1.295(13)
N6 C71 1.390(13)
O2 C12 1.210(12)
O6 C56 1.228(13)
O3 C31 1.221(12)
O9 C85 1.215(14)
C38 C47 1.366(13)
C38 C37 1.449(14)
C1 C9 1.348(13)
C1 C2 1.470(14)
C69 C68 1.352(14)
C69 C65 1.486(14)
C25 C26 1.366(14)
C25 C30 1.381(13)
C47 C31 1.406(13)
C47 C46 1.501(13)
C30 C29 1.392(13)
C30 C10 1.554(13)
O1 C8 1.199(11)
C68 C73 1.485(14)
C72 C71 1.391(13)
C72 C74 1.411(14)
C72 C73 1.555(14)
N1 C53 1.360(13)
N1 C56 1.398(14)
C48 C53 1.343(13)
C48 C49 1.400(15)
C48 C46 1.483(14)
C9 C8 1.449(14)
C9 C10 1.481(13)
C45 C40 1.384(13)
C45 C44 1.407(14)
C45 C46 1.545(13)
C78 C83 1.336(14)
C78 C73 1.461(15)
C73 C85 1.581(15)
N3 C16 1.400(13)
N3 C21 1.476(13)
C40 C41 1.371(14)
C46 C56 1.547(15)
C71 C77 1.348(14)
N2 C83 1.356(13)
N2 C85 1.370(13)
N2 C89 1.513(13)
C11 C16 1.346(13)
C11 C12 1.376(15)
C11 C10 1.502(14)
C44 C43 1.341(14)
C3 C2 1.375(14)
C3 C4 1.395(15)
C7 C6 1.379(14)
C7 C2 1.395(14)
C7 C8 1.514(15)
C37 C32 1.375(14)
C37 C36 1.413(14)
C41 C42 1.368(14)
C77 C76 1.387(15)
C64 C65 1.393(14)
C64 C63 1.448(16)
C36 C35 1.400(15)
C74 C75 1.379(15)
C29 C28 1.383(14)
C65 C66 1.388(15)
C31 C32 1.518(15)
C32 C33 1.368(14)
C26 C27 1.380(15)
C28 C27 1.362(15)
C83 C82 1.517(15)
C66 C61 1.370(15)
C43 C42 1.355(15)
C52 C51 1.418(17)
C52 C53 1.489(15)
C76 C75 1.364(15)
C34 C33 1.363(16)
C34 C35 1.416(18)
C5 C6 1.355(17)
C5 C4 1.429(18)
C16 C15 1.486(15)
C62 C61 1.343(17)
C62 C63 1.420(18)
C12 C13 1.492(17)
C21 C20 1.458(19)
C49 C50 1.544(16)
C82 C81 1.449(18)
C20 C19 1.39(2)
C15 C14 1.462(18)
C50 C51 1.371(17)
C80 C81 1.38(2)
C13 C14 1.388(18)
C22 C14 1.455(18)
C51 C55 1.490(19)
C23 C14 1.68(3)
